data_7112635
loop_
_publ_author_name
'Erik Wachtler'
'Robert Gericke'
'Lyuben Zhechkov'
'Thomas Heine'
'Thorsten Langer'
'Birgit Gerke'
'Rainer Pottgen'
'Jorg Wagler'

_publ_section_title
;
 Pyridine-2-thiolate bridged tin-palladium complexes with Sn(PdN2Cl2),
 Sn(PdN2S2), Sn(PdN2C2) and Sn(Pd2N4) skeletons
;
_journal_name_full Chem.Commun.
_journal_page_first 5382
_journal_paper_doi 10.1039/C3CC47912A
_journal_volume 50
_journal_year 2014
_chemical_formula_moiety 'C46 H38 N2 P2 Pd S2'
_chemical_formula_sum 'C46 H38 N2 P2 Pd S2'
_chemical_formula_weight 851.24
_chemical_name_systematic
;
 ?
;
_space_group_IT_number 14
_symmetry_cell_setting monoclinic
_symmetry_space_group_name_Hall '-P 2yn'
_symmetry_space_group_name_H-M 'P 1 21/n 1'
_atom_sites_solution_hydrogens geom
_atom_sites_solution_primary direct
_atom_sites_solution_secondary difmap
_audit_creation_method SHELXL-97
_cell_angle_alpha 90.00
_cell_angle_beta 97.233(7)
_cell_angle_gamma 90.00
_cell_formula_units_Z 2
_cell_length_a 9.9959(8)
_cell_length_b 15.2833(11)
_cell_length_c 12.9857(10)
_cell_measurement_reflns_used 10047
_cell_measurement_temperature 200(2)
_cell_measurement_theta_max 27.21
_cell_measurement_theta_min 2.43
_cell_volume 1968.0(3)
_computing_cell_refinement 'STOE X-AREA'
_computing_data_collection 'STOE X-AREA'
_computing_data_reduction 'STOE X-RED'
_computing_molecular_graphics 'ORTEP32 (Farugia)'
_computing_publication_material 'Ciftab (Sheldrick)'
_computing_structure_refinement 'SHELXL-97 (Sheldrick, 1997)'
_computing_structure_solution 'SHELXS-97 (Sheldrick, 1990)'
_diffrn_ambient_temperature 200(2)
_diffrn_measured_fraction_theta_full 0.998
_diffrn_measured_fraction_theta_max 0.998
_diffrn_measurement_device_type 'STOE IPDS 2'
_diffrn_measurement_method 'omega scans'
_diffrn_radiation_monochromator graphite
_diffrn_radiation_source 'fine-focus sealed tube'
_diffrn_radiation_type MoK\a
_diffrn_radiation_wavelength 0.71073
_diffrn_reflns_av_R_equivalents 0.0756
_diffrn_reflns_av_sigmaI/netI 0.0568
_diffrn_reflns_limit_h_max 12
_diffrn_reflns_limit_h_min -10
_diffrn_reflns_limit_k_max 19
_diffrn_reflns_limit_k_min -19
_diffrn_reflns_limit_l_max 16
_diffrn_reflns_limit_l_min -16
_diffrn_reflns_number 18390
_diffrn_reflns_theta_full 27.00
_diffrn_reflns_theta_max 27.00
_diffrn_reflns_theta_min 2.43
_exptl_absorpt_coefficient_mu 0.695
_exptl_absorpt_correction_T_max 0.9431
_exptl_absorpt_correction_T_min 0.8486
_exptl_absorpt_correction_type integration
_exptl_absorpt_process_details xshape
_exptl_crystal_colour orange
_exptl_crystal_density_diffrn 1.436
_exptl_crystal_density_method 'not measured'
_exptl_crystal_description piece
_exptl_crystal_F_000 872
_exptl_crystal_size_max 0.40
_exptl_crystal_size_mid 0.30
_exptl_crystal_size_min 0.25
_refine_diff_density_max 0.613
_refine_diff_density_min -1.075
_refine_diff_density_rms 0.095
_refine_ls_extinction_method none
_refine_ls_goodness_of_fit_ref 1.049
_refine_ls_hydrogen_treatment constr
_refine_ls_matrix_type full
_refine_ls_number_parameters 241
_refine_ls_number_reflns 4298
_refine_ls_number_restraints 0
_refine_ls_restrained_S_all 1.049
_refine_ls_R_factor_all 0.0744
_refine_ls_R_factor_gt 0.0380
_refine_ls_shift/su_max 0.000
_refine_ls_shift/su_mean 0.000
_refine_ls_structure_factor_coef Fsqd
_refine_ls_weighting_details 'calc w=1/[\s^2^(Fo^2^)+(0.0318P)^2^+0.0238P] where P=(Fo^2^+2Fc^2^)/3'
_refine_ls_weighting_scheme calc
_refine_ls_wR_factor_gt 0.0676
_refine_ls_wR_factor_ref 0.0770
_reflns_number_gt 2984
_reflns_number_total 4298
_reflns_threshold_expression >2sigma(I)
_cod_data_source_file c3cc47912a.txt
_cod_data_source_block ew10901
_cod_original_sg_symbol_H-M 'P 21/n'
_cod_database_code 7112635

loop_
_symmetry_equiv_pos_as_xyz
'x, y, z'
'-x+1/2, y+1/2, -z+1/2'
'-x, -y, -z'
'x-1/2, -y-1/2, z-1/2'

loop_
_atom_site_label
_atom_site_type_symbol
_atom_site_fract_x
_atom_site_fract_y
_atom_site_fract_z
_atom_site_U_iso_or_equiv
_atom_site_adp_type
_atom_site_occupancy
_atom_site_symmetry_multiplicity
_atom_site_calc_flag
_atom_site_refinement_flags
Pd1 Pd 0.0000 0.0000 0.5000 0.02172(9) Uani 1 2 d S
S1 S -0.17232(8) 0.10424(5) 0.49092(5) 0.02765(17) Uani 1 1 d .
P1 P 0.09730(8) 0.04207(5) 0.66556(5) 0.02284(17) Uani 1 1 d .
N1 N 0.0380(3) 0.2138(2) 0.49096(19) 0.0360(7) Uani 1 1 d .
C1 C -0.0938(3) 0.2071(2) 0.5009(2) 0.0301(7) Uani 1 1 d .
C2 C -0.1726(4) 0.2814(2) 0.5181(2) 0.0438(9) Uani 1 1 d .
H2 H -0.2658 0.2755 0.5246 0.053 Uiso 1 1 calc R
C3 C -0.1122(5) 0.3623(3) 0.5253(3) 0.0539(11) Uani 1 1 d .
H3 H -0.1636 0.4128 0.5370 0.065 Uiso 1 1 calc R
C4 C 0.0235(5) 0.3702(3) 0.5156(3) 0.0521(11) Uani 1 1 d .
H4 H 0.0674 0.4254 0.5204 0.063 Uiso 1 1 calc R
C5 C 0.0923(4) 0.2947(3) 0.4988(2) 0.0475(10) Uani 1 1 d .
H5 H 0.1855 0.3000 0.4921 0.057 Uiso 1 1 calc R
C6 C 0.0400(3) 0.1410(2) 0.7258(2) 0.0284(7) Uani 1 1 d .
C7 C 0.1185(4) 0.2160(2) 0.7435(2) 0.0373(8) Uani 1 1 d .
H7 H 0.2082 0.2168 0.7264 0.045 Uiso 1 1 calc R
C8 C 0.0653(5) 0.2898(3) 0.7861(3) 0.0510(11) Uani 1 1 d .
H8 H 0.1193 0.3407 0.7994 0.061 Uiso 1 1 calc R
C9 C -0.0662(5) 0.2894(3) 0.8094(2) 0.0542(12) Uani 1 1 d .
H9 H -0.1029 0.3404 0.8369 0.065 Uiso 1 1 calc R
C10 C -0.1437(4) 0.2152(3) 0.7927(2) 0.0476(10) Uani 1 1 d .
H10 H -0.2335 0.2150 0.8094 0.057 Uiso 1 1 calc R
C11 C -0.0915(3) 0.1410(2) 0.7518(2) 0.0351(8) Uani 1 1 d .
H11 H -0.1452 0.0897 0.7413 0.042 Uiso 1 1 calc R
C12 C 0.0748(3) -0.0386(2) 0.7659(2) 0.0269(6) Uani 1 1 d .
C13 C 0.1087(3) -0.0176(2) 0.8712(2) 0.0311(8) Uani 1 1 d .
H13 H 0.1431 0.0388 0.8905 0.037 Uiso 1 1 calc R
C14 C 0.0923(4) -0.0789(2) 0.9469(2) 0.0354(8) Uani 1 1 d .
H14 H 0.1163 -0.0644 1.0180 0.042 Uiso 1 1 calc R
C15 C 0.0414(4) -0.1606(3) 0.9203(2) 0.0409(9) Uani 1 1 d .
H15 H 0.0308 -0.2025 0.9728 0.049 Uiso 1 1 calc R
C16 C 0.0056(4) -0.1818(3) 0.8165(3) 0.0458(9) Uani 1 1 d .
H16 H -0.0301 -0.2380 0.7978 0.055 Uiso 1 1 calc R
C17 C 0.0220(4) -0.1206(2) 0.7399(2) 0.0350(8) Uani 1 1 d .
H17 H -0.0033 -0.1351 0.6690 0.042 Uiso 1 1 calc R
C18 C 0.2788(3) 0.0562(2) 0.66592(19) 0.0250(6) Uani 1 1 d .
C19 C 0.3249(3) 0.0891(2) 0.5766(2) 0.0331(7) Uani 1 1 d .
H19 H 0.2618 0.1069 0.5196 0.040 Uiso 1 1 calc R
C20 C 0.4614(4) 0.0959(2) 0.5702(2) 0.0352(8) Uani 1 1 d .
H20 H 0.4912 0.1183 0.5088 0.042 Uiso 1 1 calc R
C21 C 0.5541(4) 0.0708(2) 0.6514(2) 0.0379(8) Uani 1 1 d .
H21 H 0.6479 0.0755 0.6466 0.045 Uiso 1 1 calc R
C22 C 0.5092(4) 0.0387(3) 0.7403(2) 0.0494(10) Uani 1 1 d .
H22 H 0.5729 0.0217 0.7974 0.059 Uiso 1 1 calc R
C23 C 0.3732(3) 0.0309(3) 0.7475(2) 0.0413(9) Uani 1 1 d .
H23 H 0.3442 0.0080 0.8090 0.050 Uiso 1 1 calc R

loop_
_atom_site_aniso_label
_atom_site_aniso_U_11
_atom_site_aniso_U_22
_atom_site_aniso_U_33
_atom_site_aniso_U_23
_atom_site_aniso_U_13
_atom_site_aniso_U_12
Pd1 0.01907(16) 0.02903(17) 0.01673(12) -0.00027(14) 0.00094(9) -0.00164(17)
S1 0.0214(4) 0.0330(4) 0.0283(3) -0.0016(3) 0.0020(3) -0.0004(3)
P1 0.0209(4) 0.0303(4) 0.0170(3) 0.0004(3) 0.0009(3) -0.0026(3)
N1 0.0340(18) 0.0417(18) 0.0322(13) -0.0036(12) 0.0040(12) -0.0088(14)
C1 0.032(2) 0.034(2) 0.0222(14) 0.0016(12) -0.0025(12) 0.0016(15)
C2 0.046(2) 0.041(2) 0.0417(18) 0.0007(16) -0.0052(16) 0.0084(19)
C3 0.076(3) 0.034(2) 0.047(2) 0.0006(16) -0.0123(19) 0.009(2)
C4 0.074(4) 0.040(2) 0.039(2) 0.0045(16) -0.0063(19) -0.017(2)
C5 0.055(3) 0.051(3) 0.0360(18) -0.0026(16) 0.0056(16) -0.021(2)
C6 0.0300(18) 0.0364(19) 0.0175(12) -0.0003(12) -0.0015(11) 0.0022(15)
C7 0.043(2) 0.0362(19) 0.0298(15) -0.0060(14) -0.0054(13) -0.0045(17)
C8 0.073(3) 0.038(2) 0.0366(18) -0.0090(15) -0.0137(18) 0.000(2)
C9 0.079(3) 0.054(3) 0.0268(16) -0.0114(16) -0.0042(17) 0.026(2)
C10 0.049(2) 0.069(3) 0.0252(15) 0.0010(16) 0.0038(14) 0.026(2)
C11 0.034(2) 0.049(2) 0.0222(13) -0.0023(13) 0.0019(12) 0.0089(17)
C12 0.0245(17) 0.0330(16) 0.0234(13) 0.0004(12) 0.0038(11) -0.0027(14)
C13 0.0339(17) 0.036(2) 0.0232(12) 0.0008(12) 0.0039(11) 0.0042(14)
C14 0.039(2) 0.047(2) 0.0211(13) 0.0050(13) 0.0064(13) 0.0096(17)
C15 0.036(2) 0.049(2) 0.0376(17) 0.0180(15) 0.0074(14) 0.0009(18)
C16 0.049(2) 0.043(2) 0.0448(19) 0.0094(16) 0.0020(16) -0.0128(19)
C17 0.036(2) 0.043(2) 0.0254(14) 0.0028(14) 0.0045(13) -0.0067(17)
C18 0.0245(17) 0.0292(17) 0.0212(12) -0.0026(11) 0.0020(11) -0.0035(14)
C19 0.0291(19) 0.041(2) 0.0289(14) 0.0046(13) 0.0038(12) -0.0050(15)
C20 0.0296(19) 0.045(2) 0.0325(15) 0.0022(14) 0.0103(13) -0.0070(16)
C21 0.0229(18) 0.053(2) 0.0384(16) -0.0044(15) 0.0056(13) -0.0051(16)
C22 0.0251(19) 0.087(3) 0.0341(16) 0.0096(17) -0.0042(13) 0.0008(19)
C23 0.0298(19) 0.070(3) 0.0230(13) 0.0094(14) -0.0017(12) -0.0052(17)

loop_
_atom_type_symbol
_atom_type_description
_atom_type_scat_dispersion_real
_atom_type_scat_dispersion_imag
_atom_type_scat_source
C C 0.0033 0.0016 'International Tables Vol C Tables 4.2.6.8 and 6.1.1.4'
H H 0.0000 0.0000 'International Tables Vol C Tables 4.2.6.8 and 6.1.1.4'
N N 0.0061 0.0033 'International Tables Vol C Tables 4.2.6.8 and 6.1.1.4'
S S 0.1246 0.1234 'International Tables Vol C Tables 4.2.6.8 and 6.1.1.4'
P P 0.1023 0.0942 'International Tables Vol C Tables 4.2.6.8 and 6.1.1.4'
Pd Pd -0.9988 1.0072 'International Tables Vol C Tables 4.2.6.8 and 6.1.1.4'

loop_
_geom_angle_atom_site_label_1
_geom_angle_atom_site_label_2
_geom_angle_atom_site_label_3
_geom_angle
_geom_angle_site_symmetry_1
_geom_angle_site_symmetry_3
P1 Pd1 P1 180.0 3_556 .
P1 Pd1 S1 94.45(3) 3_556 3_556
P1 Pd1 S1 85.55(3) . 3_556
P1 Pd1 S1 85.55(3) 3_556 .
P1 Pd1 S1 94.45(3) . .
S1 Pd1 S1 180.0 3_556 .
C1 S1 Pd1 106.67(12) . .
C18 P1 C6 105.38(15) . .
C18 P1 C12 106.82(14) . .
C6 P1 C12 100.36(13) . .
C18 P1 Pd1 109.47(8) . .
C6 P1 Pd1 120.36(10) . .
C12 P1 Pd1 113.33(10) . .
C1 N1 C5 117.0(3) . .
N1 C1 C2 121.6(3) . .
N1 C1 S1 119.8(3) . .
C2 C1 S1 118.6(3) . .
C3 C2 C1 119.0(4) . .
C3 C2 H2 120.5 . .
C1 C2 H2 120.5 . .
C2 C3 C4 120.0(4) . .
C2 C3 H3 120.0 . .
C4 C3 H3 120.0 . .
C5 C4 C3 117.2(4) . .
C5 C4 H4 121.4 . .
C3 C4 H4 121.4 . .
N1 C5 C4 125.2(4) . .
N1 C5 H5 117.4 . .
C4 C5 H5 117.4 . .
C7 C6 C11 119.3(3) . .
C7 C6 P1 123.5(3) . .
C11 C6 P1 117.2(3) . .
C6 C7 C8 119.8(4) . .
C6 C7 H7 120.1 . .
C8 C7 H7 120.1 . .
C9 C8 C7 120.2(4) . .
C9 C8 H8 119.9 . .
C7 C8 H8 119.9 . .
C10 C9 C8 120.1(4) . .
C10 C9 H9 120.0 . .
C8 C9 H9 120.0 . .
C9 C10 C11 120.3(4) . .
C9 C10 H10 119.9 . .
C11 C10 H10 119.9 . .
C10 C11 C6 120.3(4) . .
C10 C11 H11 119.8 . .
C6 C11 H11 119.8 . .
C17 C12 C13 118.8(3) . .
C17 C12 P1 120.9(2) . .
C13 C12 P1 120.3(2) . .
C14 C13 C12 120.2(3) . .
C14 C13 H13 119.9 . .
C12 C13 H13 119.9 . .
C15 C14 C13 120.6(3) . .
C15 C14 H14 119.7 . .
C13 C14 H14 119.7 . .
C14 C15 C16 119.8(3) . .
C14 C15 H15 120.1 . .
C16 C15 H15 120.1 . .
C15 C16 C17 119.9(3) . .
C15 C16 H16 120.0 . .
C17 C16 H16 120.0 . .
C12 C17 C16 120.7(3) . .
C12 C17 H17 119.7 . .
C16 C17 H17 119.7 . .
C23 C18 C19 118.2(3) . .
C23 C18 P1 123.4(2) . .
C19 C18 P1 118.2(2) . .
C20 C19 C18 120.6(3) . .
C20 C19 H19 119.7 . .
C18 C19 H19 119.7 . .
C21 C20 C19 120.8(3) . .
C21 C20 H20 119.6 . .
C19 C20 H20 119.6 . .
C20 C21 C22 118.9(3) . .
C20 C21 H21 120.5 . .
C22 C21 H21 120.5 . .
C23 C22 C21 120.9(3) . .
C23 C22 H22 119.5 . .
C21 C22 H22 119.5 . .
C22 C23 C18 120.5(3) . .
C22 C23 H23 119.7 . .
C18 C23 H23 119.7 . .

loop_
_geom_bond_atom_site_label_1
_geom_bond_atom_site_label_2
_geom_bond_distance
_geom_bond_site_symmetry_2
Pd1 P1 2.3355(7) 3_556
Pd1 P1 2.3355(7) .
Pd1 S1 2.3384(8) 3_556
Pd1 S1 2.3384(8) .
S1 C1 1.754(3) .
P1 C18 1.826(3) .
P1 C6 1.828(3) .
P1 C12 1.828(3) .
N1 C1 1.344(4) .
N1 C5 1.349(5) .
C1 C2 1.417(5) .
C2 C3 1.373(6) .
C2 H2 0.9500 .
C3 C4 1.383(6) .
C3 H3 0.9500 .
C4 C5 1.374(6) .
C4 H4 0.9500 .
C5 H5 0.9500 .
C6 C7 1.391(5) .
C6 C11 1.398(5) .
C7 C8 1.392(5) .
C7 H7 0.9500 .
C8 C9 1.385(6) .
C8 H8 0.9500 .
C9 C10 1.374(6) .
C9 H9 0.9500 .
C10 C11 1.383(5) .
C10 H10 0.9500 .
C11 H11 0.9500 .
C12 C17 1.385(5) .
C12 C13 1.405(4) .
C13 C14 1.382(4) .
C13 H13 0.9500 .
C14 C15 1.377(5) .
C14 H14 0.9500 .
C15 C16 1.389(5) .
C15 H15 0.9500 .
C16 C17 1.390(5) .
C16 H16 0.9500 .
C17 H17 0.9500 .
C18 C23 1.382(4) .
C18 C19 1.394(4) .
C19 C20 1.381(5) .
C19 H19 0.9500 .
C20 C21 1.368(5) .
C20 H20 0.9500 .
C21 C22 1.381(5) .
C21 H21 0.9500 .
C22 C23 1.380(5) .
C22 H22 0.9500 .
C23 H23 0.9500 .

loop_
_geom_torsion_atom_site_label_1
_geom_torsion_atom_site_label_2
_geom_torsion_atom_site_label_3
_geom_torsion_atom_site_label_4
_geom_torsion
_geom_torsion_site_symmetry_1
P1 Pd1 S1 C1 -119.28(10) 3_556
P1 Pd1 S1 C1 60.72(10) .
S1 Pd1 P1 C18 48.84(11) 3_556
S1 Pd1 P1 C18 -131.16(11) .
S1 Pd1 P1 C6 171.06(13) 3_556
S1 Pd1 P1 C6 -8.94(13) .
S1 Pd1 P1 C12 -70.29(11) 3_556
S1 Pd1 P1 C12 109.71(11) .
C5 N1 C1 C2 0.3(4) .
C5 N1 C1 S1 179.6(2) .
Pd1 S1 C1 N1 13.0(2) .
Pd1 S1 C1 C2 -167.7(2) .
N1 C1 C2 C3 -0.3(4) .
S1 C1 C2 C3 -179.6(2) .
C1 C2 C3 C4 0.1(5) .
C2 C3 C4 C5 0.1(5) .
C1 N1 C5 C4 -0.2(5) .
C3 C4 C5 N1 0.0(5) .
C18 P1 C6 C7 13.0(3) .
C12 P1 C6 C7 123.8(3) .
Pd1 P1 C6 C7 -111.2(2) .
C18 P1 C6 C11 -169.2(2) .
C12 P1 C6 C11 -58.4(2) .
Pd1 P1 C6 C11 66.6(2) .
C11 C6 C7 C8 -0.3(4) .
P1 C6 C7 C8 177.5(2) .
C6 C7 C8 C9 -1.1(5) .
C7 C8 C9 C10 1.6(5) .
C8 C9 C10 C11 -0.6(5) .
C9 C10 C11 C6 -0.8(5) .
C7 C6 C11 C10 1.2(4) .
P1 C6 C11 C10 -176.7(2) .
C18 P1 C12 C17 -112.0(3) .
C6 P1 C12 C17 138.3(3) .
Pd1 P1 C12 C17 8.7(3) .
C18 P1 C12 C13 69.2(3) .
C6 P1 C12 C13 -40.5(3) .
Pd1 P1 C12 C13 -170.1(2) .
C17 C12 C13 C14 1.5(5) .
P1 C12 C13 C14 -179.7(2) .
C12 C13 C14 C15 -0.7(5) .
C13 C14 C15 C16 -0.3(5) .
C14 C15 C16 C17 0.4(6) .
C13 C12 C17 C16 -1.4(5) .
P1 C12 C17 C16 179.8(3) .
C15 C16 C17 C12 0.5(6) .
C6 P1 C18 C23 88.4(3) .
C12 P1 C18 C23 -17.7(3) .
Pd1 P1 C18 C23 -140.8(3) .
C6 P1 C18 C19 -95.9(3) .
C12 P1 C18 C19 158.0(2) .
Pd1 P1 C18 C19 34.9(3) .
C23 C18 C19 C20 0.0(5) .
P1 C18 C19 C20 -175.9(3) .
C18 C19 C20 C21 -0.1(5) .
C19 C20 C21 C22 -0.2(5) .
C20 C21 C22 C23 0.7(6) .
C21 C22 C23 C18 -0.8(6) .
C19 C18 C23 C22 0.4(5) .
P1 C18 C23 C22 176.1(3) .
